data_4301289
loop_
_publ_author_name
'Daniel L. Reger'
'Elizabeth A. Foley'
'Mark D. Smith'

_publ_contact_author_address
;
Department of Chemistry and Biochemistry
University of South Carolina
Columbia, South Carolina 29208
USA
;
_publ_contact_author_email reger@mail.chem.sc.edu
_publ_contact_author_fax '1 803 777 9521'
_publ_contact_author_name 'Professor Daniel L. Reger'
_publ_contact_author_phone '1 803 777 2587'
_publ_section_title
;
Mononuclear Metallacyclic Silver(I) Complexes of Third Generation
Bis(1-pyrazolyl)methane Ligands
;
_journal_name_full 'Inorganic Chemistry'
_journal_page_first 936
_journal_page_last 945
_journal_paper_doi 10.1021/ic801594q
_journal_volume 48
_journal_year 2009
_chemical_formula_moiety 'C24 H26 Ag N8 O2, C2 H3 N, F6 P'
_chemical_formula_sum 'C26 H29 Ag F6 N9 O2 P'
_chemical_formula_weight 752.42
_chemical_name_systematic
; 
 ? 
;
_space_group_IT_number 2
_symmetry_cell_setting triclinic
_symmetry_space_group_name_Hall '-P 1'
_symmetry_space_group_name_H-M 'P -1'
_atom_sites_solution_hydrogens geom
_atom_sites_solution_primary direct
_atom_sites_solution_secondary difmap
_audit_creation_method SHELXL-97
_cell_angle_alpha 77.6740(10)
_cell_angle_beta 75.5040(10)
_cell_angle_gamma 75.6230(10)
_cell_formula_units_Z 2
_cell_length_a 8.7153(3)
_cell_length_b 12.0822(4)
_cell_length_c 15.5978(5)
_cell_measurement_reflns_used 8201
_cell_measurement_temperature 150(1)
_cell_measurement_theta_max 26.385
_cell_measurement_theta_min 2.399
_cell_volume 1520.18(9)
_computing_cell_refinement 'SAINT+ NT V6.22 (Bruker, 2001)'
_computing_data_collection 'SMART NT V5.625 (Bruker, 1998)'
_computing_data_reduction 'SAINT+ NT V6.22'
_computing_molecular_graphics 'SHELXTL V6.1 (Sheldrick, 2000)'
_computing_publication_material 'SHELXTL V6.1'
_computing_structure_refinement 'SHELXL-97 (Sheldrick, 1997)'
_computing_structure_solution 'SHELXS-97 (Sheldrick, 1990)'
_diffrn_ambient_temperature 150(1)
_diffrn_measured_fraction_theta_full 0.999
_diffrn_measured_fraction_theta_max 0.999
_diffrn_measurement_device_type 'Bruker SMART APEX CCD diffractometer'
_diffrn_measurement_method 'omega scans'
_diffrn_radiation_monochromator graphite
_diffrn_radiation_source 'fine-focus sealed tube'
_diffrn_radiation_type MoK\a
_diffrn_radiation_wavelength 0.71073
_diffrn_reflns_av_R_equivalents 0.0357
_diffrn_reflns_av_sigmaI/netI 0.0370
_diffrn_reflns_limit_h_max 10
_diffrn_reflns_limit_h_min -10
_diffrn_reflns_limit_k_max 15
_diffrn_reflns_limit_k_min -15
_diffrn_reflns_limit_l_max 19
_diffrn_reflns_limit_l_min -19
_diffrn_reflns_number 17050
_diffrn_reflns_theta_full 26.40
_diffrn_reflns_theta_max 26.40
_diffrn_reflns_theta_min 1.37
_diffrn_standards_decay_% 0
_exptl_absorpt_coefficient_mu 0.794
_exptl_absorpt_correction_type none
_exptl_crystal_colour colorless
_exptl_crystal_density_diffrn 1.644
_exptl_crystal_density_meas 0
_exptl_crystal_density_method 'not measured'
_exptl_crystal_description prism
_exptl_crystal_F_000 760
_exptl_crystal_size_max 0.32
_exptl_crystal_size_mid 0.18
_exptl_crystal_size_min 0.15
_refine_diff_density_max 0.535
_refine_diff_density_min -0.587
_refine_diff_density_rms 0.057
_refine_ls_extinction_method none
_refine_ls_goodness_of_fit_ref 1.026
_refine_ls_hydrogen_treatment constr
_refine_ls_matrix_type full
_refine_ls_number_parameters 407
_refine_ls_number_reflns 6227
_refine_ls_number_restraints 0
_refine_ls_restrained_S_all 1.026
_refine_ls_R_factor_all 0.0365
_refine_ls_R_factor_gt 0.0301
_refine_ls_shift/su_max 0.002
_refine_ls_shift/su_mean 0.000
_refine_ls_structure_factor_coef Fsqd
_refine_ls_weighting_details 'calc w=1/[\s^2^(Fo^2^)+(0.0386P)^2^+0.0426P] where P=(Fo^2^+2Fc^2^)/3'
_refine_ls_weighting_scheme calc
_refine_ls_wR_factor_gt 0.0738
_refine_ls_wR_factor_ref 0.0770
_reflns_number_gt 5270
_reflns_number_total 6227
_reflns_threshold_expression >2sigma(I)
_cod_data_source_file ic801594q_si_001_5.cif
_cod_data_source_block 2b
_cod_depositor_comments
;
The following automatic conversions were performed:
'_symmetry_cell_setting' value 'Triclinic' changed to 'triclinic'
according to '/home/saulius/struct/CIF-dictionaries/cif_core.dic'
dictionary named 'cif_core.dic' version 2.4.1 from 2010-06-29.

Automatic conversion script
Id: cif_fix_enum 1527 2010-12-29 10:47:43Z saulius 
;
_cod_database_code 4301289

loop_
_symmetry_equiv_pos_as_xyz
'x, y, z'
'-x, -y, -z'

loop_
_atom_site_label
_atom_site_type_symbol
_atom_site_fract_x
_atom_site_fract_y
_atom_site_fract_z
_atom_site_U_iso_or_equiv
_atom_site_adp_type
_atom_site_occupancy
_atom_site_symmetry_multiplicity
_atom_site_calc_flag
_atom_site_refinement_flags
_atom_site_disorder_assembly
_atom_site_disorder_group
Ag1 Ag 0.68530(2) 0.749139(16) 0.677109(11) 0.04442(8) Uani 1 1 d . . .
C1 C 0.7332(2) 0.77452(16) 0.88340(13) 0.0228(4) Uani 1 1 d . . .
H1 H 0.7603 0.7768 0.9415 0.027 Uiso 1 1 calc R . .
C2 C 0.5476(2) 0.70204(17) 0.50349(13) 0.0259(4) Uani 1 1 d . . .
H2 H 0.5090 0.6971 0.4495 0.031 Uiso 1 1 calc R . .
C11 C 0.8952(2) 0.93002(16) 0.82746(14) 0.0266(4) Uani 1 1 d . . .
H11 H 0.9180 0.9355 0.8827 0.032 Uiso 1 1 calc R . .
C12 C 0.9476(2) 0.99129(17) 0.74490(14) 0.0295(5) Uani 1 1 d . . .
H12 H 1.0134 1.0474 0.7310 0.035 Uiso 1 1 calc R . .
C13 C 0.8837(2) 0.95355(17) 0.68623(15) 0.0305(5) Uani 1 1 d . . .
H13 H 0.9001 0.9812 0.6235 0.037 Uiso 1 1 calc R . .
C21 C 0.9033(3) 0.57546(19) 0.90392(17) 0.0407(6) Uani 1 1 d . . .
H21 H 0.9476 0.5819 0.9520 0.049 Uiso 1 1 calc R . .
C22 C 0.9316(3) 0.4797(2) 0.8646(2) 0.0520(7) Uani 1 1 d . . .
H22 H 0.9986 0.4064 0.8795 0.062 Uiso 1 1 calc R . .
C23 C 0.8422(3) 0.51232(19) 0.79912(18) 0.0473(7) Uani 1 1 d . . .
H23 H 0.8390 0.4627 0.7601 0.057 Uiso 1 1 calc R . .
C31 C 0.8054(3) 0.72021(17) 0.39152(14) 0.0319(5) Uani 1 1 d . . .
H31 H 0.7646 0.7375 0.3381 0.038 Uiso 1 1 calc R . .
C32 C 0.9617(3) 0.7109(2) 0.39670(16) 0.0400(5) Uani 1 1 d . . .
H32 H 1.0517 0.7193 0.3484 0.048 Uiso 1 1 calc R . .
C33 C 0.9612(3) 0.6862(2) 0.48866(17) 0.0407(6) Uani 1 1 d . . .
H33 H 1.0543 0.6757 0.5131 0.049 Uiso 1 1 calc R . .
C41 C 0.3442(3) 0.89031(19) 0.49705(15) 0.0349(5) Uani 1 1 d . . .
H41 H 0.3085 0.8871 0.4450 0.042 Uiso 1 1 calc R . .
C42 C 0.2896(3) 0.97617(19) 0.54837(16) 0.0403(6) Uani 1 1 d . . .
H42 H 0.2089 1.0443 0.5398 0.048 Uiso 1 1 calc R . .
C43 C 0.3773(3) 0.94253(18) 0.61579(16) 0.0366(5) Uani 1 1 d . . .
H43 H 0.3655 0.9862 0.6619 0.044 Uiso 1 1 calc R . .
C51 C 0.5499(2) 0.80268(16) 0.89649(14) 0.0256(4) Uani 1 1 d . . .
H51A H 0.5052 0.8810 0.9126 0.031 Uiso 1 1 calc R . .
H51B H 0.5170 0.7998 0.8408 0.031 Uiso 1 1 calc R . .
C52 C 0.3264(2) 0.71562(19) 0.97356(14) 0.0294(5) Uani 1 1 d . . .
H52A H 0.2607 0.7952 0.9738 0.035 Uiso 1 1 calc R . .
H52B H 0.2866 0.6675 1.0309 0.035 Uiso 1 1 calc R . .
C53 C 0.3050(2) 0.66761(17) 0.89658(13) 0.0251(4) Uani 1 1 d . . .
C54 C 0.3559(2) 0.54969(17) 0.89320(14) 0.0286(4) Uani 1 1 d . . .
H54 H 0.3968 0.4985 0.9415 0.034 Uiso 1 1 calc R . .
C55 C 0.3469(2) 0.50693(17) 0.81924(14) 0.0292(5) Uani 1 1 d . . .
H55 H 0.3834 0.4265 0.8169 0.035 Uiso 1 1 calc R . .
C56 C 0.2854(2) 0.57978(17) 0.74875(13) 0.0258(4) Uani 1 1 d . . .
C57 C 0.2308(2) 0.69676(17) 0.75331(14) 0.0273(4) Uani 1 1 d . . .
H57 H 0.1854 0.7474 0.7063 0.033 Uiso 1 1 calc R . .
C58 C 0.2425(2) 0.73998(17) 0.82681(13) 0.0262(4) Uani 1 1 d . . .
H58 H 0.2069 0.8205 0.8289 0.031 Uiso 1 1 calc R . .
C59 C 0.2803(3) 0.53315(19) 0.66718(14) 0.0336(5) Uani 1 1 d . . .
H59A H 0.3429 0.4524 0.6700 0.040 Uiso 1 1 calc R . .
H59B H 0.1667 0.5320 0.6682 0.040 Uiso 1 1 calc R . .
C60 C 0.5125(2) 0.59766(17) 0.57380(14) 0.0279(4) Uani 1 1 d . . .
H60A H 0.5785 0.5250 0.5533 0.034 Uiso 1 1 calc R . .
H60B H 0.5373 0.6028 0.6312 0.034 Uiso 1 1 calc R . .
N11 N 0.7967(2) 0.87406(15) 0.72793(11) 0.0294(4) Uani 1 1 d . . .
N12 N 0.80564(19) 0.86077(13) 0.81562(11) 0.0227(3) Uani 1 1 d . . .
N21 N 0.7604(2) 0.62154(15) 0.79645(12) 0.0340(4) Uani 1 1 d . . .
N22 N 0.80134(19) 0.65898(14) 0.86193(11) 0.0251(4) Uani 1 1 d . . .
N31 N 0.8137(2) 0.67922(16) 0.53758(12) 0.0344(4) Uani 1 1 d . . .
N32 N 0.7192(2) 0.70040(14) 0.47582(11) 0.0280(4) Uani 1 1 d . . .
N41 N 0.4804(2) 0.84144(14) 0.60809(11) 0.0292(4) Uani 1 1 d . . .
N42 N 0.4582(2) 0.81084(14) 0.53399(11) 0.0270(4) Uani 1 1 d . . .
O1 O 0.49352(16) 0.71769(12) 0.96701(9) 0.0267(3) Uani 1 1 d . . .
O2 O 0.34501(17) 0.60062(12) 0.58447(9) 0.0313(3) Uani 1 1 d . . .
P1 P 0.19094(7) 0.13569(4) 0.88126(4) 0.02752(13) Uani 1 1 d . . .
F1 F 0.3147(2) 0.08116(15) 0.80025(10) 0.0738(5) Uani 1 1 d . . .
F2 F 0.26328(18) 0.24914(11) 0.85091(13) 0.0667(5) Uani 1 1 d . . .
F3 F 0.31947(16) 0.08049(11) 0.94388(10) 0.0467(4) Uani 1 1 d . . .
F4 F 0.06825(17) 0.19226(14) 0.96210(9) 0.0543(4) Uani 1 1 d . . .
F5 F 0.1195(2) 0.02286(13) 0.91064(13) 0.0716(5) Uani 1 1 d . . .
F6 F 0.06091(18) 0.19270(13) 0.81947(9) 0.0504(4) Uani 1 1 d . . .
C61 C 0.6284(3) 0.2341(2) 0.74727(17) 0.0386(5) Uani 1 1 d . . .
C62 C 0.6402(3) 0.1958(2) 0.84047(16) 0.0463(6) Uani 1 1 d . . .
H62A H 0.7499 0.1941 0.8468 0.069 Uiso 1 1 calc R . .
H62B H 0.6169 0.1179 0.8602 0.069 Uiso 1 1 calc R . .
H62C H 0.5618 0.2493 0.8775 0.069 Uiso 1 1 calc R . .
N61 N 0.6200(3) 0.2657(2) 0.67419(15) 0.0550(6) Uani 1 1 d . . .

loop_
_atom_site_aniso_label
_atom_site_aniso_U_11
_atom_site_aniso_U_22
_atom_site_aniso_U_33
_atom_site_aniso_U_23
_atom_site_aniso_U_13
_atom_site_aniso_U_12
Ag1 0.05809(14) 0.06075(14) 0.02741(11) -0.00753(8) -0.01642(9) -0.02800(10)
C1 0.0245(10) 0.0266(10) 0.0195(10) -0.0045(8) -0.0056(8) -0.0078(8)
C2 0.0295(11) 0.0324(11) 0.0199(10) -0.0080(8) -0.0067(8) -0.0090(8)
C11 0.0257(10) 0.0271(10) 0.0313(12) -0.0098(8) -0.0081(9) -0.0067(8)
C12 0.0268(11) 0.0252(10) 0.0371(12) -0.0032(9) -0.0057(9) -0.0090(8)
C13 0.0315(11) 0.0302(11) 0.0286(12) 0.0041(9) -0.0085(9) -0.0094(9)
C21 0.0276(12) 0.0359(13) 0.0511(15) 0.0153(11) -0.0117(11) -0.0084(10)
C22 0.0343(13) 0.0252(12) 0.077(2) 0.0064(12) 0.0057(13) 0.0004(10)
C23 0.0537(16) 0.0280(12) 0.0504(16) -0.0142(11) 0.0176(13) -0.0124(11)
C31 0.0418(13) 0.0316(11) 0.0230(11) -0.0073(9) -0.0002(9) -0.0127(9)
C32 0.0381(13) 0.0430(13) 0.0357(13) -0.0102(10) 0.0071(11) -0.0144(10)
C33 0.0301(12) 0.0486(14) 0.0455(15) -0.0126(11) -0.0067(11) -0.0090(10)
C41 0.0298(11) 0.0400(12) 0.0335(13) -0.0028(10) -0.0063(10) -0.0076(10)
C42 0.0347(13) 0.0339(12) 0.0455(15) -0.0056(11) 0.0015(11) -0.0050(10)
C43 0.0408(13) 0.0327(12) 0.0359(13) -0.0138(10) 0.0077(10) -0.0155(10)
C51 0.0246(10) 0.0250(10) 0.0266(11) -0.0043(8) -0.0025(9) -0.0067(8)
C52 0.0235(10) 0.0415(12) 0.0248(11) -0.0088(9) 0.0002(9) -0.0118(9)
C53 0.0179(9) 0.0339(11) 0.0238(11) -0.0068(8) 0.0008(8) -0.0090(8)
C54 0.0289(11) 0.0285(11) 0.0271(11) 0.0014(8) -0.0071(9) -0.0072(9)
C55 0.0292(11) 0.0223(10) 0.0352(12) -0.0046(9) -0.0038(9) -0.0069(8)
C56 0.0251(10) 0.0315(11) 0.0230(11) -0.0045(8) -0.0012(8) -0.0138(8)
C57 0.0252(10) 0.0305(11) 0.0259(11) 0.0012(9) -0.0068(9) -0.0084(8)
C58 0.0228(10) 0.0237(10) 0.0309(12) -0.0060(8) -0.0026(9) -0.0041(8)
C59 0.0392(12) 0.0375(12) 0.0300(12) -0.0059(9) -0.0039(10) -0.0218(10)
C60 0.0296(11) 0.0313(11) 0.0262(11) -0.0090(9) -0.0040(9) -0.0102(9)
N11 0.0340(10) 0.0345(10) 0.0237(9) 0.0008(7) -0.0118(8) -0.0135(8)
N12 0.0236(8) 0.0263(8) 0.0207(9) -0.0029(7) -0.0070(7) -0.0081(7)
N21 0.0435(11) 0.0300(10) 0.0290(10) -0.0109(8) -0.0023(8) -0.0086(8)
N22 0.0229(8) 0.0250(9) 0.0249(9) -0.0006(7) -0.0042(7) -0.0041(7)
N31 0.0288(10) 0.0482(11) 0.0274(10) -0.0079(8) -0.0066(8) -0.0076(8)
N32 0.0318(9) 0.0326(9) 0.0219(9) -0.0079(7) -0.0037(7) -0.0098(7)
N41 0.0366(10) 0.0334(10) 0.0219(9) -0.0093(7) -0.0024(8) -0.0150(8)
N42 0.0317(9) 0.0301(9) 0.0221(9) -0.0063(7) -0.0051(7) -0.0103(7)
O1 0.0240(7) 0.0348(8) 0.0224(7) -0.0029(6) -0.0038(6) -0.0107(6)
O2 0.0341(8) 0.0405(8) 0.0258(8) -0.0060(6) -0.0063(6) -0.0185(7)
P1 0.0322(3) 0.0270(3) 0.0267(3) -0.0068(2) -0.0054(2) -0.0109(2)
F1 0.0860(12) 0.0771(12) 0.0396(9) -0.0256(8) -0.0002(9) 0.0178(9)
F2 0.0427(8) 0.0344(8) 0.1214(15) 0.0048(8) -0.0176(9) -0.0193(6)
F3 0.0456(8) 0.0442(8) 0.0544(9) -0.0168(7) -0.0251(7) 0.0058(6)
F4 0.0427(8) 0.0775(11) 0.0342(8) -0.0197(7) -0.0087(7) 0.0127(7)
F5 0.0889(12) 0.0484(9) 0.0941(13) 0.0099(9) -0.0375(11) -0.0440(9)
F6 0.0567(9) 0.0621(9) 0.0387(8) -0.0047(7) -0.0245(7) -0.0121(7)
C61 0.0255(11) 0.0534(15) 0.0399(15) -0.0224(12) -0.0050(10) -0.0024(10)
C62 0.0342(13) 0.0681(17) 0.0355(14) -0.0197(12) -0.0102(11) 0.0041(12)
N61 0.0457(13) 0.0865(18) 0.0339(13) -0.0187(12) -0.0114(10) -0.0050(12)

loop_
_atom_type_symbol
_atom_type_description
_atom_type_scat_dispersion_real
_atom_type_scat_dispersion_imag
_atom_type_scat_source
C C 0.0033 0.0016 'International Tables Vol C Tables 4.2.6.8 and 6.1.1.4'
H H 0.0000 0.0000 'International Tables Vol C Tables 4.2.6.8 and 6.1.1.4'
N N 0.0061 0.0033 'International Tables Vol C Tables 4.2.6.8 and 6.1.1.4'
F F 0.0171 0.0103 'International Tables Vol C Tables 4.2.6.8 and 6.1.1.4'
P P 0.1023 0.0942 'International Tables Vol C Tables 4.2.6.8 and 6.1.1.4'
Ag Ag -0.8971 1.1015 'International Tables Vol C Tables 4.2.6.8 and 6.1.1.4'
O O 0.0106 0.0060 'International Tables Vol C Tables 4.2.6.8 and 6.1.1.4'

loop_
_geom_angle_atom_site_label_1
_geom_angle_atom_site_label_2
_geom_angle_atom_site_label_3
_geom_angle
_geom_angle_site_symmetry_1
_geom_angle_site_symmetry_3
_geom_angle_publ_flag
N41 Ag1 N21 146.15(7) . . ?
N41 Ag1 N11 113.28(6) . . ?
N21 Ag1 N11 83.75(6) . . ?
N41 Ag1 N31 85.40(6) . . ?
N21 Ag1 N31 111.87(6) . . ?
N11 Ag1 N31 120.38(6) . . ?
N22 C1 N12 111.08(15) . . ?
N22 C1 C51 111.58(15) . . ?
N12 C1 C51 111.37(15) . . ?
N22 C1 H1 107.5 . . ?
N12 C1 H1 107.5 . . ?
C51 C1 H1 107.5 . . ?
N32 C2 N42 111.26(15) . . ?
N32 C2 C60 111.78(16) . . ?
N42 C2 C60 111.75(16) . . ?
N32 C2 H2 107.3 . . ?
N42 C2 H2 107.3 . . ?
C60 C2 H2 107.3 . . ?
N12 C11 C12 107.21(18) . . ?
N12 C11 H11 126.4 . . ?
C12 C11 H11 126.4 . . ?
C11 C12 C13 104.89(18) . . ?
C11 C12 H12 127.6 . . ?
C13 C12 H12 127.6 . . ?
N11 C13 C12 112.06(19) . . ?
N11 C13 H13 124.0 . . ?
C12 C13 H13 124.0 . . ?
N22 C21 C22 107.2(2) . . ?
N22 C21 H21 126.4 . . ?
C22 C21 H21 126.4 . . ?
C21 C22 C23 105.0(2) . . ?
C21 C22 H22 127.5 . . ?
C23 C22 H22 127.5 . . ?
N21 C23 C22 112.3(2) . . ?
N21 C23 H23 123.9 . . ?
C22 C23 H23 123.9 . . ?
N32 C31 C32 107.6(2) . . ?
N32 C31 H31 126.2 . . ?
C32 C31 H31 126.2 . . ?
C31 C32 C33 105.0(2) . . ?
C31 C32 H32 127.5 . . ?
C33 C32 H32 127.5 . . ?
N31 C33 C32 111.5(2) . . ?
N31 C33 H33 124.3 . . ?
C32 C33 H33 124.3 . . ?
N42 C41 C42 107.2(2) . . ?
N42 C41 H41 126.4 . . ?
C42 C41 H41 126.4 . . ?
C41 C42 C43 105.1(2) . . ?
C41 C42 H42 127.5 . . ?
C43 C42 H42 127.5 . . ?
N41 C43 C42 111.7(2) . . ?
N41 C43 H43 124.1 . . ?
C42 C43 H43 124.1 . . ?
O1 C51 C1 106.09(15) . . ?
O1 C51 H51A 110.5 . . ?
C1 C51 H51A 110.5 . . ?
O1 C51 H51B 110.5 . . ?
C1 C51 H51B 110.5 . . ?
H51A C51 H51B 108.7 . . ?
O1 C52 C53 111.63(16) . . ?
O1 C52 H52A 109.3 . . ?
C53 C52 H52A 109.3 . . ?
O1 C52 H52B 109.3 . . ?
C53 C52 H52B 109.3 . . ?
H52A C52 H52B 108.0 . . ?
C58 C53 C54 119.12(19) . . ?
C58 C53 C52 120.79(18) . . ?
C54 C53 C52 120.02(18) . . ?
C55 C54 C53 119.92(19) . . ?
C55 C54 H54 120.0 . . ?
C53 C54 H54 120.0 . . ?
C56 C55 C54 120.96(18) . . ?
C56 C55 H55 119.5 . . ?
C54 C55 H55 119.5 . . ?
C55 C56 C57 119.04(18) . . ?
C55 C56 C59 120.68(18) . . ?
C57 C56 C59 120.27(18) . . ?
C56 C57 C58 119.98(18) . . ?
C56 C57 H57 120.0 . . ?
C58 C57 H57 120.0 . . ?
C53 C58 C57 120.94(18) . . ?
C53 C58 H58 119.5 . . ?
C57 C58 H58 119.5 . . ?
O2 C59 C56 112.69(16) . . ?
O2 C59 H59A 109.1 . . ?
C56 C59 H59A 109.1 . . ?
O2 C59 H59B 109.1 . . ?
C56 C59 H59B 109.1 . . ?
H59A C59 H59B 107.8 . . ?
O2 C60 C2 105.78(16) . . ?
O2 C60 H60A 110.6 . . ?
C2 C60 H60A 110.6 . . ?
O2 C60 H60B 110.6 . . ?
C2 C60 H60B 110.6 . . ?
H60A C60 H60B 108.7 . . ?
C13 N11 N12 104.27(16) . . ?
C13 N11 Ag1 133.25(14) . . ?
N12 N11 Ag1 121.59(12) . . ?
C11 N12 N11 111.56(16) . . ?
C11 N12 C1 126.97(16) . . ?
N11 N12 C1 121.34(15) . . ?
C23 N21 N22 103.91(19) . . ?
C23 N21 Ag1 128.72(16) . . ?
N22 N21 Ag1 120.30(12) . . ?
C21 N22 N21 111.60(18) . . ?
C21 N22 C1 126.61(19) . . ?
N21 N22 C1 121.73(15) . . ?
C33 N31 N32 104.32(18) . . ?
C33 N31 Ag1 127.76(15) . . ?
N32 N31 Ag1 115.93(12) . . ?
C31 N32 N31 111.63(17) . . ?
C31 N32 C2 127.42(18) . . ?
N31 N32 C2 120.94(16) . . ?
C43 N41 N42 104.40(17) . . ?
C43 N41 Ag1 131.43(15) . . ?
N42 N41 Ag1 123.14(13) . . ?
C41 N42 N41 111.57(17) . . ?
C41 N42 C2 126.88(17) . . ?
N41 N42 C2 121.53(16) . . ?
C51 O1 C52 112.68(15) . . ?
C60 O2 C59 112.66(15) . . ?
F5 P1 F2 179.56(11) . . ?
F5 P1 F1 89.82(11) . . ?
F2 P1 F1 89.79(10) . . ?
F5 P1 F4 91.17(10) . . ?
F2 P1 F4 89.22(10) . . ?
F1 P1 F4 179.00(10) . . ?
F5 P1 F3 89.77(9) . . ?
F2 P1 F3 90.43(8) . . ?
F1 P1 F3 89.91(9) . . ?
F4 P1 F3 90.00(7) . . ?
F5 P1 F6 90.68(9) . . ?
F2 P1 F6 89.13(8) . . ?
F1 P1 F6 90.92(9) . . ?
F4 P1 F6 89.17(8) . . ?
F3 P1 F6 179.06(8) . . ?
N61 C61 C62 179.0(3) . . ?
C61 C62 H62A 109.5 . . ?
C61 C62 H62B 109.5 . . ?
H62A C62 H62B 109.5 . . ?
C61 C62 H62C 109.5 . . ?
H62A C62 H62C 109.5 . . ?
H62B C62 H62C 109.5 . . ?

loop_
_geom_bond_atom_site_label_1
_geom_bond_atom_site_label_2
_geom_bond_distance
_geom_bond_site_symmetry_2
_geom_bond_publ_flag
Ag1 N41 2.2478(17) . ?
Ag1 N21 2.2701(19) . ?
Ag1 N11 2.3394(16) . ?
Ag1 N31 2.4081(18) . ?
C1 N22 1.450(2) . ?
C1 N12 1.458(2) . ?
C1 C51 1.518(3) . ?
C1 H1 1.0000 . ?
C2 N32 1.446(3) . ?
C2 N42 1.461(3) . ?
C2 C60 1.523(3) . ?
C2 H2 1.0000 . ?
C11 N12 1.344(2) . ?
C11 C12 1.372(3) . ?
C11 H11 0.9500 . ?
C12 C13 1.384(3) . ?
C12 H12 0.9500 . ?
C13 N11 1.330(3) . ?
C13 H13 0.9500 . ?
C21 N22 1.342(3) . ?
C21 C22 1.364(4) . ?
C21 H21 0.9500 . ?
C22 C23 1.371(4) . ?
C22 H22 0.9500 . ?
C23 N21 1.333(3) . ?
C23 H23 0.9500 . ?
C31 N32 1.346(3) . ?
C31 C32 1.360(3) . ?
C31 H31 0.9500 . ?
C32 C33 1.400(3) . ?
C32 H32 0.9500 . ?
C33 N31 1.333(3) . ?
C33 H33 0.9500 . ?
C41 N42 1.348(3) . ?
C41 C42 1.365(3) . ?
C41 H41 0.9500 . ?
C42 C43 1.386(3) . ?
C42 H42 0.9500 . ?
C43 N41 1.333(3) . ?
C43 H43 0.9500 . ?
C51 O1 1.415(2) . ?
C51 H51A 0.9900 . ?
C51 H51B 0.9900 . ?
C52 O1 1.440(2) . ?
C52 C53 1.509(3) . ?
C52 H52A 0.9900 . ?
C52 H52B 0.9900 . ?
C53 C58 1.378(3) . ?
C53 C54 1.391(3) . ?
C54 C55 1.387(3) . ?
C54 H54 0.9500 . ?
C55 C56 1.385(3) . ?
C55 H55 0.9500 . ?
C56 C57 1.386(3) . ?
C56 C59 1.512(3) . ?
C57 C58 1.392(3) . ?
C57 H57 0.9500 . ?
C58 H58 0.9500 . ?
C59 O2 1.436(2) . ?
C59 H59A 0.9900 . ?
C59 H59B 0.9900 . ?
C60 O2 1.420(2) . ?
C60 H60A 0.9900 . ?
C60 H60B 0.9900 . ?
N11 N12 1.362(2) . ?
N21 N22 1.355(2) . ?
N31 N32 1.364(2) . ?
N41 N42 1.356(2) . ?
P1 F5 1.5710(15) . ?
P1 F2 1.5821(14) . ?
P1 F1 1.5858(15) . ?
P1 F4 1.5908(14) . ?
P1 F3 1.5976(13) . ?
P1 F6 1.6011(14) . ?
C61 N61 1.137(3) . ?
C61 C62 1.450(3) . ?
C62 H62A 0.9800 . ?
C62 H62B 0.9800 . ?
C62 H62C 0.9800 . ?

loop_
_geom_torsion_atom_site_label_1
_geom_torsion_atom_site_label_2
_geom_torsion_atom_site_label_3
_geom_torsion_atom_site_label_4
_geom_torsion
_geom_torsion_site_symmetry_1
_geom_torsion_site_symmetry_2
_geom_torsion_site_symmetry_3
_geom_torsion_site_symmetry_4
_geom_torsion_publ_flag
N12 C11 C12 C13 0.0(2) . . . . ?
C11 C12 C13 N11 0.0(2) . . . . ?
N22 C21 C22 C23 0.1(3) . . . . ?
C21 C22 C23 N21 -0.5(3) . . . . ?
N32 C31 C32 C33 -0.8(2) . . . . ?
C31 C32 C33 N31 0.7(3) . . . . ?
N42 C41 C42 C43 0.2(2) . . . . ?
C41 C42 C43 N41 -0.3(3) . . . . ?
N22 C1 C51 O1 58.7(2) . . . . ?
N12 C1 C51 O1 -176.51(14) . . . . ?
O1 C52 C53 C58 -103.9(2) . . . . ?
O1 C52 C53 C54 72.9(2) . . . . ?
C58 C53 C54 C55 1.5(3) . . . . ?
C52 C53 C54 C55 -175.36(18) . . . . ?
C53 C54 C55 C56 -1.0(3) . . . . ?
C54 C55 C56 C57 -0.7(3) . . . . ?
C54 C55 C56 C59 178.28(18) . . . . ?
C55 C56 C57 C58 1.9(3) . . . . ?
C59 C56 C57 C58 -177.15(18) . . . . ?
C54 C53 C58 C57 -0.4(3) . . . . ?
C52 C53 C58 C57 176.47(18) . . . . ?
C56 C57 C58 C53 -1.3(3) . . . . ?
C55 C56 C59 O2 -131.3(2) . . . . ?
C57 C56 C59 O2 47.7(3) . . . . ?
N32 C2 C60 O2 -171.28(15) . . . . ?
N42 C2 C60 O2 63.29(19) . . . . ?
C12 C13 N11 N12 -0.1(2) . . . . ?
C12 C13 N11 Ag1 -168.93(14) . . . . ?
N41 Ag1 N11 C13 -68.9(2) . . . . ?
N21 Ag1 N11 C13 141.5(2) . . . . ?
N31 Ag1 N11 C13 29.8(2) . . . . ?
N41 Ag1 N11 N12 123.83(14) . . . . ?
N21 Ag1 N11 N12 -25.76(14) . . . . ?
N31 Ag1 N11 N12 -137.48(13) . . . . ?
C12 C11 N12 N11 -0.1(2) . . . . ?
C12 C11 N12 C1 175.82(17) . . . . ?
C13 N11 N12 C11 0.1(2) . . . . ?
Ag1 N11 N12 C11 170.57(12) . . . . ?
C13 N11 N12 C1 -176.06(17) . . . . ?
Ag1 N11 N12 C1 -5.6(2) . . . . ?
N22 C1 N12 C11 -116.3(2) . . . . ?
C51 C1 N12 C11 118.6(2) . . . . ?
N22 C1 N12 N11 59.2(2) . . . . ?
C51 C1 N12 N11 -65.9(2) . . . . ?
C22 C23 N21 N22 0.7(3) . . . . ?
C22 C23 N21 Ag1 150.53(17) . . . . ?
N41 Ag1 N21 C23 105.6(2) . . . . ?
N11 Ag1 N21 C23 -131.0(2) . . . . ?
N31 Ag1 N21 C23 -10.8(2) . . . . ?
N41 Ag1 N21 N22 -108.81(16) . . . . ?
N11 Ag1 N21 N22 14.59(15) . . . . ?
N31 Ag1 N21 N22 134.87(14) . . . . ?
C22 C21 N22 N21 0.3(2) . . . . ?
C22 C21 N22 C1 177.56(18) . . . . ?
C23 N21 N22 C21 -0.6(2) . . . . ?
Ag1 N21 N22 C21 -153.63(14) . . . . ?
C23 N21 N22 C1 -178.00(17) . . . . ?
Ag1 N21 N22 C1 29.0(2) . . . . ?
N12 C1 N22 C21 107.9(2) . . . . ?
C51 C1 N22 C21 -127.2(2) . . . . ?
N12 C1 N22 N21 -75.2(2) . . . . ?
C51 C1 N22 N21 49.7(2) . . . . ?
C32 C33 N31 N32 -0.3(2) . . . . ?
C32 C33 N31 Ag1 -140.57(17) . . . . ?
N41 Ag1 N31 C33 126.8(2) . . . . ?
N21 Ag1 N31 C33 -83.2(2) . . . . ?
N11 Ag1 N31 C33 12.5(2) . . . . ?
N41 Ag1 N31 N32 -9.62(14) . . . . ?
N21 Ag1 N31 N32 140.32(14) . . . . ?
N11 Ag1 N31 N32 -123.98(13) . . . . ?
C32 C31 N32 N31 0.7(2) . . . . ?
C32 C31 N32 C2 179.42(19) . . . . ?
C33 N31 N32 C31 -0.2(2) . . . . ?
Ag1 N31 N32 C31 145.59(14) . . . . ?
C33 N31 N32 C2 -179.06(18) . . . . ?
Ag1 N31 N32 C2 -33.3(2) . . . . ?
N42 C2 N32 C31 -100.4(2) . . . . ?
C60 C2 N32 C31 133.9(2) . . . . ?
N42 C2 N32 N31 78.2(2) . . . . ?
C60 C2 N32 N31 -47.5(2) . . . . ?
C42 C43 N41 N42 0.4(2) . . . . ?
C42 C43 N41 Ag1 168.70(15) . . . . ?
N21 Ag1 N41 C43 89.8(2) . . . . ?
N11 Ag1 N41 C43 -25.6(2) . . . . ?
N31 Ag1 N41 C43 -146.80(19) . . . . ?
N21 Ag1 N41 N42 -103.78(16) . . . . ?
N11 Ag1 N41 N42 140.83(14) . . . . ?
N31 Ag1 N41 N42 19.65(15) . . . . ?
C42 C41 N42 N41 0.1(2) . . . . ?
C42 C41 N42 C2 178.24(18) . . . . ?
C43 N41 N42 C41 -0.3(2) . . . . ?
Ag1 N41 N42 C41 -169.83(13) . . . . ?
C43 N41 N42 C2 -178.55(17) . . . . ?
Ag1 N41 N42 C2 11.9(2) . . . . ?
N32 C2 N42 C41 117.3(2) . . . . ?
C60 C2 N42 C41 -117.0(2) . . . . ?
N32 C2 N42 N41 -64.8(2) . . . . ?
C60 C2 N42 N41 61.0(2) . . . . ?
C1 C51 O1 C52 -166.20(15) . . . . ?
C53 C52 O1 C51 71.0(2) . . . . ?
C2 C60 O2 C59 -160.69(16) . . . . ?
C56 C59 O2 C60 64.4(2) . . . . ?
